data_4307006
loop_
_publ_author_name
'Mei-Jin Li'
'Ben Wai-Kin Chu'
'Nianyong Zhu'
'Vivian Wing-Wah Yam'

_publ_section_title
;
Synthesis, Structure, Photophysics, Electrochemistry, and Ion-Binding
Studies of Ruthenium(II) 1,10-Phenanthroline Complexes Containing Thia-,
Selena-, and Aza-Crown Pendants
;
_journal_name_full 'Inorganic Chemistry'
_journal_page_first 720
_journal_page_last 733
_journal_paper_doi 10.1021/ic061507z
_journal_volume 46
_journal_year 2007
_chemical_formula_moiety 'C50 H40 Cl3 Ru1'
_chemical_formula_sum 'C44 H44 Cl2 N8 O12 Ru S'
_chemical_formula_weight 1080.90
_chemical_name_systematic
;
 ?
;
_space_group_IT_number 92
_symmetry_cell_setting tetragonal
_symmetry_space_group_name_Hall 'P 4abw 2nw'
_symmetry_space_group_name_H-M 'P 41 21 2'
_atom_sites_solution_hydrogens geom
_atom_sites_solution_primary direct
_atom_sites_solution_secondary difmap
_audit_creation_method SHELXL-97
_cell_angle_alpha 90.00
_cell_angle_beta 90.00
_cell_angle_gamma 90.00
_cell_formula_units_Z 4
_cell_length_a 11.9425(17)
_cell_length_b 11.9425(17)
_cell_length_c 33.669(7)
_cell_measurement_reflns_used 0
_cell_measurement_temperature 253(2)
_cell_measurement_theta_max 0
_cell_measurement_theta_min 0
_cell_volume 4802.0(14)
_computing_molecular_graphics 'Ortep-3 for Windows (Farrugia, 1997)'
_computing_publication_material 'WinGX publication routines (Farrugia, 1999)'
_computing_structure_refinement 'SHELXL-97 (Sheldrick, 1997)'
_computing_structure_solution 'SHELXS-97 (Sheldrick, 1997)'
_diffrn_ambient_temperature 253(2)
_diffrn_measured_fraction_theta_full 0.839
_diffrn_measured_fraction_theta_max 0.839
_diffrn_radiation_monochromator graphite
_diffrn_radiation_source 'fine-focus sealed tube'
_diffrn_radiation_type MoK\a
_diffrn_radiation_wavelength 0.71073
_diffrn_reflns_av_R_equivalents 0.0747
_diffrn_reflns_av_sigmaI/netI 0.1288
_diffrn_reflns_limit_h_max 13
_diffrn_reflns_limit_h_min -13
_diffrn_reflns_limit_k_max 12
_diffrn_reflns_limit_k_min -13
_diffrn_reflns_limit_l_max 39
_diffrn_reflns_limit_l_min -38
_diffrn_reflns_number 21790
_diffrn_reflns_theta_full 25.51
_diffrn_reflns_theta_max 25.51
_diffrn_reflns_theta_min 1.81
_exptl_absorpt_coefficient_mu 0.550
_exptl_absorpt_correction_type none
_exptl_crystal_colour 'orange red'
_exptl_crystal_density_diffrn 1.495
_exptl_crystal_density_method 'not measured'
_exptl_crystal_description prism
_exptl_crystal_F_000 2216
_exptl_crystal_size_max 0.4
_exptl_crystal_size_mid 0.25
_exptl_crystal_size_min 0.15
_refine_diff_density_max 1.518
_refine_diff_density_min -0.583
_refine_diff_density_rms 0.120
_refine_ls_abs_structure_details 'Flack H D (1983), Acta Cryst. A39, 876-881'
_refine_ls_abs_structure_Flack 0.03(17)
_refine_ls_extinction_method none
_refine_ls_goodness_of_fit_ref 0.906
_refine_ls_hydrogen_treatment mixed
_refine_ls_matrix_type full
_refine_ls_number_parameters 163
_refine_ls_number_reflns 3626
_refine_ls_number_restraints 0
_refine_ls_restrained_S_all 0.906
_refine_ls_R_factor_all 0.1227
_refine_ls_R_factor_gt 0.0731
_refine_ls_shift/su_max 0.001
_refine_ls_shift/su_mean 0.000
_refine_ls_structure_factor_coef Fsqd
_refine_ls_weighting_details 'calc w=1/[\s^2^(Fo^2^)+(0.1325P)^2^+0.0000P] where P=(Fo^2^+2Fc^2^)/3'
_refine_ls_weighting_scheme calc
_refine_ls_wR_factor_gt 0.2003
_refine_ls_wR_factor_ref 0.2192
_reflns_number_gt 1842
_reflns_number_total 3626
_reflns_threshold_expression >2sigma(I)
_cod_data_source_file ic061507zsi20060810_123222.cif
_cod_data_source_block mar1280
_cod_original_sg_symbol_H-M 'P 43 21 2'
_cod_database_code 4307006

loop_
_symmetry_equiv_pos_as_xyz
'x, y, z'
'x+1/2, -y+1/2, -z+3/4'
'-x, -y, z+1/2'
'-x+1/2, y+1/2, -z+1/4'
'y, x, -z'
'y+1/2, -x+1/2, z+3/4'
'-y+1/2, x+1/2, z+1/4'
'-y, -x, -z+1/2'

loop_
_atom_site_label
_atom_site_type_symbol
_atom_site_fract_x
_atom_site_fract_y
_atom_site_fract_z
_atom_site_U_iso_or_equiv
_atom_site_adp_type
_atom_site_occupancy
_atom_site_symmetry_multiplicity
_atom_site_calc_flag
_atom_site_refinement_flags
_atom_site_disorder_assembly
_atom_site_disorder_group
Ru1 Ru 0.00370(6) 0.00370(6) 1.0000 0.0407(3) Uani 1 2 d S . .
S1 S 0.7193(3) 0.7193(3) 1.0000 0.114(2) Uani 1 2 d S . .
O1 O 0.4204(6) 0.3471(5) 0.96226(17) 0.0559(18) Uiso 1 1 d . . .
O2 O 0.5934(13) 0.4889(11) 0.9297(4) 0.163(5) Uiso 1 1 d . . .
N1 N 0.1272(6) 0.0686(6) 0.96378(18) 0.041(2) Uani 1 1 d . . .
N2 N -0.1206(7) 0.1125(8) 0.9852(2) 0.064(2) Uani 1 1 d . . .
N3 N -0.1144(7) -0.0456(6) 1.0407(2) 0.050(2) Uani 1 1 d . . .
C1 C 0.1857(8) 0.1540(8) 0.9802(2) 0.039(2) Uiso 1 1 d . . .
C2 C 0.2752(8) 0.2087(8) 0.9612(2) 0.045(2) Uiso 1 1 d . . .
C3 C 0.3075(9) 0.1713(9) 0.9237(3) 0.058(3) Uiso 1 1 d . . .
H3 H 0.3664 0.2041 0.9099 0.070 Uiso 1 1 calc R . .
C4 C 0.2467(9) 0.0822(9) 0.9080(3) 0.058(3) Uiso 1 1 d . . .
H4 H 0.2674 0.0525 0.8835 0.069 Uiso 1 1 calc R . .
C5 C 0.1590(8) 0.0383(9) 0.9273(3) 0.052(3) Uiso 1 1 d . . .
H5 H 0.1176 -0.0168 0.9145 0.062 Uiso 1 1 calc R . .
C6 C 0.3306(8) 0.2999(8) 0.9817(2) 0.043(2) Uiso 1 1 d . . .
C7 C 0.3926(10) 0.4531(10) 0.9424(3) 0.077(4) Uiso 1 1 d . . .
H7A H 0.3235 0.4453 0.9275 0.093 Uiso 1 1 calc R . .
H7B H 0.3828 0.5121 0.9619 0.093 Uiso 1 1 calc R . .
C8 C 0.4847(12) 0.4802(13) 0.9158(5) 0.114(5) Uiso 1 1 d . . .
H8A H 0.4850 0.4241 0.8950 0.137 Uiso 1 1 calc R . .
H8B H 0.4665 0.5510 0.9033 0.137 Uiso 1 1 calc R . .
C9 C 0.6199(16) 0.5910(16) 0.9436(5) 0.142(6) Uiso 1 1 d . . .
H9A H 0.5554 0.6229 0.9569 0.171 Uiso 1 1 calc R . .
H9B H 0.6390 0.6394 0.9215 0.171 Uiso 1 1 calc R . .
C10 C 0.7153(13) 0.5865(13) 0.9717(4) 0.114(5) Uiso 1 1 d . . .
H10A H 0.7848 0.5766 0.9572 0.136 Uiso 1 1 calc R . .
H10B H 0.7063 0.5238 0.9897 0.136 Uiso 1 1 calc R . .
C11 C -0.1199(11) 0.1895(11) 0.9574(3) 0.079(4) Uiso 1 1 d . . .
H11 H -0.0542 0.2000 0.9430 0.095 Uiso 1 1 calc R . .
C12 C -0.2129(13) 0.2575(12) 0.9480(4) 0.104(5) Uiso 1 1 d . . .
H12 H -0.2094 0.3110 0.9280 0.125 Uiso 1 1 calc R . .
C13 C -0.3062(14) 0.2416(13) 0.9692(4) 0.110(5) Uiso 1 1 d . . .
H13 H -0.3696 0.2827 0.9624 0.132 Uiso 1 1 calc R . .
C14 C -0.3135(12) 0.1667(12) 1.0008(4) 0.095(4) Uiso 1 1 d . . .
H14 H -0.3776 0.1604 1.0163 0.114 Uiso 1 1 calc R . .
C15 C -0.2147(11) 0.0992(11) 1.0078(3) 0.075(3) Uiso 1 1 d . . .
C16 C -0.2105(9) 0.0134(9) 1.0401(3) 0.057(3) Uiso 1 1 d . . .
C17 C -0.2933(13) -0.0031(12) 1.0691(4) 0.101(4) Uiso 1 1 d . . .
H17 H -0.3581 0.0401 1.0694 0.121 Uiso 1 1 calc R . .
C18 C -0.2764(11) -0.0811(11) 1.0957(3) 0.084(4) Uiso 1 1 d . . .
H18 H -0.3303 -0.0892 1.1155 0.101 Uiso 1 1 calc R . .
C19 C -0.1893(9) -0.1495(10) 1.0971(3) 0.069(3) Uiso 1 1 d . . .
H19 H -0.1847 -0.2070 1.1156 0.083 Uiso 1 1 calc R . .
C20 C -0.0982(9) -0.1296(9) 1.0670(3) 0.064(3) Uiso 1 1 d . . .
H20 H -0.0336 -0.1731 1.0666 0.077 Uiso 1 1 calc R . .
N4 N -0.1945(13) 0.3648(13) 1.0566(4) 0.127(4) Uiso 1 1 d . . .
C21 C -0.1240(15) 0.4248(14) 1.0469(4) 0.110(5) Uiso 1 1 d . . .
C22 C -0.0383(18) 0.4905(18) 1.0300(6) 0.168(7) Uiso 1 1 d . . .
Cl1 Cl 0.0681(4) 0.4083(3) 0.90044(15) 0.1215(16) Uani 1 1 d . . .
O3 O -0.0408(14) 0.4452(13) 0.9006(5) 0.207(6) Uiso 1 1 d . . .
O4 O 0.1611(17) 0.4658(18) 0.8776(5) 0.241(8) Uiso 1 1 d . . .
O5 O 0.0597(10) 0.2970(11) 0.8890(3) 0.141(4) Uiso 1 1 d . . .
O6 O 0.0988(11) 0.4175(10) 0.9392(4) 0.143(4) Uiso 1 1 d . . .

loop_
_atom_site_aniso_label
_atom_site_aniso_U_11
_atom_site_aniso_U_22
_atom_site_aniso_U_33
_atom_site_aniso_U_23
_atom_site_aniso_U_13
_atom_site_aniso_U_12
Ru1 0.0418(4) 0.0418(4) 0.0385(5) -0.0017(3) 0.0017(3) -0.0055(6)
S1 0.125(3) 0.125(3) 0.091(3) -0.020(3) 0.020(3) -0.078(4)
N1 0.039(5) 0.051(5) 0.032(4) -0.014(3) 0.007(3) -0.005(4)
N2 0.050(6) 0.076(7) 0.065(5) 0.003(5) -0.004(4) -0.004(5)
N3 0.055(6) 0.041(5) 0.054(5) -0.008(4) -0.012(4) -0.010(4)
Cl1 0.123(4) 0.075(3) 0.166(4) -0.008(3) -0.080(3) 0.001(3)

loop_
_atom_type_symbol
_atom_type_description
_atom_type_scat_dispersion_real
_atom_type_scat_dispersion_imag
_atom_type_scat_source
Ru Ru -1.2594 0.8363 'International Tables Vol C Tables 4.2.6.8 and 6.1.1.4'
S S 0.1246 0.1234 'International Tables Vol C Tables 4.2.6.8 and 6.1.1.4'
O O 0.0106 0.0060 'International Tables Vol C Tables 4.2.6.8 and 6.1.1.4'
N N 0.0061 0.0033 'International Tables Vol C Tables 4.2.6.8 and 6.1.1.4'
C C 0.0033 0.0016 'International Tables Vol C Tables 4.2.6.8 and 6.1.1.4'
Cl Cl 0.1484 0.1585 'International Tables Vol C Tables 4.2.6.8 and 6.1.1.4'
H H 0.0000 0.0000 'International Tables Vol C Tables 4.2.6.8 and 6.1.1.4'

loop_
_geom_angle_atom_site_label_1
_geom_angle_atom_site_label_2
_geom_angle_atom_site_label_3
_geom_angle
_geom_angle_site_symmetry_1
_geom_angle_site_symmetry_3
_geom_angle_publ_flag
N2 Ru1 N2 172.7(5) 5_557 . ?
N2 Ru1 N3 81.1(3) 5_557 5_557 ?
N2 Ru1 N3 93.8(3) . 5_557 ?
N2 Ru1 N3 93.8(3) 5_557 . ?
N2 Ru1 N3 81.1(3) . . ?
N3 Ru1 N3 93.0(4) 5_557 . ?
N2 Ru1 N1 97.8(3) 5_557 5_557 ?
N2 Ru1 N1 87.9(3) . 5_557 ?
N3 Ru1 N1 173.1(3) 5_557 5_557 ?
N3 Ru1 N1 93.9(3) . 5_557 ?
N2 Ru1 N1 87.9(3) 5_557 . ?
N2 Ru1 N1 97.8(3) . . ?
N3 Ru1 N1 93.9(3) 5_557 . ?
N3 Ru1 N1 173.1(3) . . ?
N1 Ru1 N1 79.2(4) 5_557 . ?
C10 S1 C10 102.8(10) . 5_557 ?
C6 O1 C7 113.1(8) . . ?
C9 O2 C8 114.0(15) . . ?
C5 N1 C1 115.5(8) . . ?
C5 N1 Ru1 130.2(7) . . ?
C1 N1 Ru1 114.3(5) . . ?
C11 N2 C15 119.0(10) . . ?
C11 N2 Ru1 128.2(8) . . ?
C15 N2 Ru1 112.9(7) . . ?
C16 N3 C20 121.3(9) . . ?
C16 N3 Ru1 115.2(6) . . ?
C20 N3 Ru1 123.5(7) . . ?
N1 C1 C2 123.9(7) . . ?
N1 C1 C1 116.1(4) . 5_557 ?
C2 C1 C1 119.9(5) . 5_557 ?
C3 C2 C1 118.2(9) . . ?
C3 C2 C6 123.1(9) . . ?
C1 C2 C6 118.7(7) . . ?
C4 C3 C2 116.5(10) . . ?
C5 C4 C3 121.4(10) . . ?
N1 C5 C4 124.4(10) . . ?
C6 C6 O1 122.7(4) 5_557 . ?
C6 C6 C2 121.3(5) 5_557 . ?
O1 C6 C2 115.9(7) . . ?
C8 C7 O1 107.5(11) . . ?
O2 C8 C7 121.2(14) . . ?
O2 C9 C10 111.7(18) . . ?
C9 C10 S1 108.6(12) . . ?
N2 C11 C12 123.9(13) . . ?
C13 C12 C11 117.1(15) . . ?
C12 C13 C14 123.4(16) . . ?
C13 C14 C15 115.5(13) . . ?
N2 C15 C14 121.0(11) . . ?
N2 C15 C16 117.3(11) . . ?
C14 C15 C16 121.8(12) . . ?
N3 C16 C17 121.1(10) . . ?
N3 C16 C15 113.4(10) . . ?
C17 C16 C15 125.4(12) . . ?
C18 C17 C16 117.9(14) . . ?
C17 C18 C19 125.7(14) . . ?
C18 C19 C20 116.6(11) . . ?
N3 C20 C19 117.0(10) . . ?
N4 C21 C22 171.9(18) . . ?
O6 Cl1 O3 103.0(9) . . ?
O6 Cl1 O5 111.4(8) . . ?
O3 Cl1 O5 103.9(9) . . ?
O6 Cl1 O4 104.7(9) . . ?
O3 Cl1 O4 123.4(10) . . ?
O5 Cl1 O4 110.2(11) . . ?

loop_
_geom_bond_atom_site_label_1
_geom_bond_atom_site_label_2
_geom_bond_distance
_geom_bond_site_symmetry_2
_geom_bond_publ_flag
Ru1 N2 2.035(8) 5_557 ?
Ru1 N2 2.035(8) . ?
Ru1 N3 2.053(8) 5_557 ?
Ru1 N3 2.053(8) . ?
Ru1 N1 2.064(7) 5_557 ?
Ru1 N1 2.064(7) . ?
S1 C10 1.851(15) . ?
S1 C10 1.851(15) 5_557 ?
O1 C6 1.377(10) . ?
O1 C7 1.469(12) . ?
O2 C9 1.344(18) . ?
O2 C8 1.383(18) . ?
N1 C5 1.335(11) . ?
N1 C1 1.354(11) . ?
N2 C11 1.312(14) . ?
N2 C15 1.366(14) . ?
N3 C16 1.347(13) . ?
N3 C20 1.353(12) . ?
C1 C2 1.405(12) . ?
C1 C1 1.439(16) 5_557 ?
C2 C3 1.394(12) . ?
C2 C6 1.450(12) . ?
C3 C4 1.393(14) . ?
C4 C5 1.340(14) . ?
C6 C6 1.336(15) 5_557 ?
C7 C8 1.455(17) . ?
C9 C10 1.48(2) . ?
C11 C12 1.412(18) . ?
C12 C13 1.336(19) . ?
C13 C14 1.392(18) . ?
C14 C15 1.448(18) . ?
C15 C16 1.496(14) . ?
C16 C17 1.403(15) . ?
C17 C18 1.309(16) . ?
C18 C19 1.323(15) . ?
C19 C20 1.504(14) . ?
N4 C21 1.152(18) . ?
C21 C22 1.41(2) . ?
Cl1 O6 1.359(12) . ?
Cl1 O3 1.373(17) . ?
Cl1 O5 1.387(13) . ?
Cl1 O4 1.52(2) . ?
